data_4107463
loop_
_publ_author_name
'Jason D. Masuda'
'Kimberly C. Jantunen'
'Oleg V. Ozerov'
'Kevin J. T. Noonan'
'Derek P. Gates'
'Brian L. Scott'
'Jaqueline L. Kiplinger'

_publ_contact_author_address
;
Los Alamos National Laboratory
MS J514
Los Alamos, NM  87544
;
_publ_contact_author_email kiplinger@lanl.gov
_publ_contact_author_name 'Jaqueline L. Kiplinger'
_publ_section_title
;
 A Lanthanide Phosphinidene Complex: Synthesis, Structure, and
 Phospha-Wittig Reactivity
;
_journal_name_full 'Journal of the American Chemical Society'
_journal_page_first 2408
_journal_page_last 2409
_journal_paper_doi 10.1021/ja7105306
_journal_volume 130
_journal_year 2008
_chemical_formula_sum 'C34 H62 Lu N P2 Si2'
_chemical_formula_weight 777.94
_chemical_name_systematic
; 
 ? 
;
_space_group_IT_number 2
_symmetry_cell_setting triclinic
_symmetry_space_group_name_Hall '-P 1'
_symmetry_space_group_name_H-M 'P -1'
_atom_sites_solution_hydrogens geom
_atom_sites_solution_primary direct
_atom_sites_solution_secondary difmap
_audit_creation_method SHELXL-97
_cell_angle_alpha 93.120(2)
_cell_angle_beta 109.3100(10)
_cell_angle_gamma 112.1280(10)
_cell_formula_units_Z 2
_cell_length_a 11.8412(16)
_cell_length_b 12.0344(17)
_cell_length_c 15.568(2)
_cell_measurement_temperature 141(2)
_cell_volume 1898.4(4)
_computing_cell_refinement 'SAINT+, v. 7.06 (Bruker AXS, 2001)'
_computing_data_collection 'APEX II, v. 1.08 (Bruker AXS, 2003)'
_computing_data_reduction 'SAINT+, v. 7.06 (Bruker AXS, 2001)'
_computing_molecular_graphics 'SHELXTL, v. 6.10, (Bruker AXS, 2000)'
_computing_publication_material 'SHELXTL, v. 6.10, (Bruker AXS, 2000)'
_computing_structure_refinement 'SHELXL-97 (Sheldrick, 1997)'
_computing_structure_solution 'SHELXS-97 (Sheldrick, 1990)'
_diffrn_ambient_temperature 141(2)
_diffrn_measured_fraction_theta_full 0.994
_diffrn_measured_fraction_theta_max 0.994
_diffrn_measurement_device_type 'Bruker D8 with APEXII CCD'
_diffrn_measurement_method '\w scans'
_diffrn_radiation_monochromator graphite
_diffrn_radiation_source 'fine-focus sealed tube'
_diffrn_radiation_type MoK\a
_diffrn_radiation_wavelength 0.71073
_diffrn_reflns_av_R_equivalents 0.0583
_diffrn_reflns_av_sigmaI/netI 0.0768
_diffrn_reflns_limit_h_max 13
_diffrn_reflns_limit_h_min -13
_diffrn_reflns_limit_k_max 14
_diffrn_reflns_limit_k_min -14
_diffrn_reflns_limit_l_max 18
_diffrn_reflns_limit_l_min -18
_diffrn_reflns_number 17078
_diffrn_reflns_theta_full 24.59
_diffrn_reflns_theta_max 24.59
_diffrn_reflns_theta_min 2.01
_diffrn_standards_decay_% 0
_diffrn_standards_interval_count 0
_diffrn_standards_interval_time 0
_diffrn_standards_number 0
_exptl_absorpt_coefficient_mu 2.770
_exptl_absorpt_correction_T_max 0.8973
_exptl_absorpt_correction_T_min 0.6355
_exptl_absorpt_correction_type multi-scan
_exptl_absorpt_process_details 'SADABS 2.03 (Sheldrick, 2001)'
_exptl_crystal_colour colorless
_exptl_crystal_density_diffrn 1.361
_exptl_crystal_description block
_exptl_crystal_F_000 804
_exptl_crystal_size_max 0.18
_exptl_crystal_size_mid 0.12
_exptl_crystal_size_min 0.04
_refine_diff_density_max 1.689
_refine_diff_density_min -1.503
_refine_diff_density_rms 0.138
_refine_ls_extinction_method none
_refine_ls_goodness_of_fit_ref 0.967
_refine_ls_hydrogen_treatment constr
_refine_ls_matrix_type full
_refine_ls_number_parameters 377
_refine_ls_number_reflns 6353
_refine_ls_number_restraints 0
_refine_ls_restrained_S_all 0.967
_refine_ls_R_factor_all 0.0575
_refine_ls_R_factor_gt 0.0409
_refine_ls_shift/su_max 0.001
_refine_ls_shift/su_mean 0.000
_refine_ls_structure_factor_coef Fsqd
_refine_ls_weighting_details 'calc w=1/[\s^2^(Fo^2^)+(0.0438P)^2^+0.0000P] where P=(Fo^2^+2Fc^2^)/3'
_refine_ls_weighting_scheme calc
_refine_ls_wR_factor_gt 0.0827
_refine_ls_wR_factor_ref 0.0882
_reflns_number_gt 5125
_reflns_number_total 6353
_reflns_threshold_expression >2sigma(I)
_cod_data_source_file ja7105306-file002_1.cif
_cod_data_source_block apx525
_cod_original_cell_volume 1898.3(5)
_cod_database_code 4107463

loop_
_symmetry_equiv_pos_as_xyz
'x, y, z'
'-x, -y, -z'

loop_
_atom_site_label
_atom_site_type_symbol
_atom_site_fract_x
_atom_site_fract_y
_atom_site_fract_z
_atom_site_U_iso_or_equiv
_atom_site_adp_type
_atom_site_occupancy
_atom_site_symmetry_multiplicity
_atom_site_calc_flag
_atom_site_refinement_flags
Lu1 Lu 0.34946(3) 0.12168(2) 0.746592(18) 0.01905(9) Uani 1 1 d .
N1 N 0.2131(4) -0.0276(4) 0.7919(3) 0.0179(11) Uani 1 1 d .
P1 P 0.17626(15) 0.20400(14) 0.79300(10) 0.0202(4) Uani 1 1 d .
P2 P 0.36811(15) -0.10395(14) 0.70771(10) 0.0184(3) Uani 1 1 d .
Si1 Si 0.30354(18) 0.28743(16) 0.55365(12) 0.0271(4) Uani 1 1 d .
Si2 Si 0.70073(17) 0.34643(15) 0.85565(12) 0.0259(4) Uani 1 1 d .
C1 C 0.3237(6) 0.1563(5) 0.5974(4) 0.0245(14) Uani 1 1 d .
H1A H 0.4010 0.1542 0.5871 0.029 Uiso 1 1 calc R
H1B H 0.2463 0.0832 0.5549 0.029 Uiso 1 1 calc R
C2 C 0.1282(6) 0.2631(6) 0.5246(4) 0.0349(17) Uani 1 1 d .
H2A H 0.0708 0.1972 0.4696 0.052 Uiso 1 1 calc R
H2B H 0.1192 0.3389 0.5118 0.052 Uiso 1 1 calc R
H2C H 0.1028 0.2407 0.5772 0.052 Uiso 1 1 calc R
C3 C 0.4111(7) 0.4328(6) 0.6418(4) 0.0384(17) Uani 1 1 d .
H3A H 0.4018 0.4212 0.7013 0.058 Uiso 1 1 calc R
H3B H 0.3849 0.4979 0.6209 0.058 Uiso 1 1 calc R
H3C H 0.5031 0.4557 0.6495 0.058 Uiso 1 1 calc R
C4 C 0.3430(7) 0.3166(6) 0.4483(4) 0.0364(17) Uani 1 1 d .
H4A H 0.4345 0.3294 0.4618 0.055 Uiso 1 1 calc R
H4B H 0.3316 0.3898 0.4307 0.055 Uiso 1 1 calc R
H4C H 0.2837 0.2459 0.3969 0.055 Uiso 1 1 calc R
C5 C 0.5506(6) 0.2359(5) 0.8652(4) 0.0257(14) Uani 1 1 d .
H5A H 0.5319 0.2817 0.9094 0.031 Uiso 1 1 calc R
H5B H 0.5767 0.1755 0.8974 0.031 Uiso 1 1 calc R
C6 C 0.7172(7) 0.5068(6) 0.8748(5) 0.0379(17) Uani 1 1 d .
H6A H 0.6389 0.5118 0.8307 0.057 Uiso 1 1 calc R
H6B H 0.7957 0.5616 0.8653 0.057 Uiso 1 1 calc R
H6C H 0.7256 0.5313 0.9385 0.057 Uiso 1 1 calc R
C7 C 0.8549(6) 0.3476(6) 0.9411(4) 0.0390(17) Uani 1 1 d .
H7A H 0.8644 0.3765 1.0043 0.058 Uiso 1 1 calc R
H7B H 0.9308 0.4024 0.9288 0.058 Uiso 1 1 calc R
H7C H 0.8506 0.2645 0.9352 0.058 Uiso 1 1 calc R
C8 C 0.6999(6) 0.3109(6) 0.7372(4) 0.0326(16) Uani 1 1 d .
H8A H 0.6793 0.2238 0.7210 0.049 Uiso 1 1 calc R
H8B H 0.7868 0.3605 0.7365 0.049 Uiso 1 1 calc R
H8C H 0.6331 0.3299 0.6918 0.049 Uiso 1 1 calc R
C9 C 0.2151(6) 0.3593(5) 0.8492(4) 0.0248(14) Uani 1 1 d .
H9 H 0.1625 0.3514 0.8892 0.030 Uiso 1 1 calc R
C10 C 0.3590(6) 0.4219(5) 0.9118(4) 0.0307(16) Uani 1 1 d .
H10A H 0.4128 0.4361 0.8739 0.046 Uiso 1 1 calc R
H10B H 0.3807 0.3697 0.9547 0.046 Uiso 1 1 calc R
H10C H 0.3769 0.5005 0.9474 0.046 Uiso 1 1 calc R
C11 C 0.1775(6) 0.4344(6) 0.7791(4) 0.0316(16) Uani 1 1 d .
H11A H 0.2033 0.5174 0.8117 0.047 Uiso 1 1 calc R
H11B H 0.0821 0.3957 0.7441 0.047 Uiso 1 1 calc R
H11C H 0.2230 0.4386 0.7361 0.047 Uiso 1 1 calc R
C12 C 0.0008(6) 0.1439(6) 0.7157(4) 0.0259(14) Uani 1 1 d .
H12 H -0.0055 0.1987 0.6701 0.031 Uiso 1 1 calc R
C13 C -0.0458(6) 0.0175(6) 0.6601(4) 0.0345(16) Uani 1 1 d .
H13A H -0.0461 -0.0406 0.7018 0.052 Uiso 1 1 calc R
H13B H 0.0137 0.0188 0.6284 0.052 Uiso 1 1 calc R
H13C H -0.1351 -0.0078 0.6138 0.052 Uiso 1 1 calc R
C14 C -0.0877(6) 0.1484(6) 0.7659(4) 0.0321(16) Uani 1 1 d .
H14A H -0.1795 0.1128 0.7217 0.048 Uiso 1 1 calc R
H14B H -0.0623 0.2337 0.7932 0.048 Uiso 1 1 calc R
H14C H -0.0787 0.1014 0.8153 0.048 Uiso 1 1 calc R
C15 C 0.3837(6) -0.1625(5) 0.6024(4) 0.0218(14) Uani 1 1 d .
H15 H 0.3698 -0.2499 0.6012 0.026 Uiso 1 1 calc R
C16 C 0.2825(6) -0.1564(6) 0.5147(4) 0.0263(15) Uani 1 1 d .
H16A H 0.3014 -0.0705 0.5115 0.039 Uiso 1 1 calc R
H16B H 0.1943 -0.1977 0.5158 0.039 Uiso 1 1 calc R
H16C H 0.2866 -0.1970 0.4602 0.039 Uiso 1 1 calc R
C17 C 0.5232(6) -0.0879(5) 0.6072(4) 0.0262(15) Uani 1 1 d .
H17A H 0.5323 -0.1171 0.5509 0.039 Uiso 1 1 calc R
H17B H 0.5870 -0.0976 0.6619 0.039 Uiso 1 1 calc R
H17C H 0.5398 -0.0012 0.6119 0.039 Uiso 1 1 calc R
C18 C 0.4820(6) -0.1407(5) 0.8040(4) 0.0211(13) Uani 1 1 d .
H18 H 0.5734 -0.0794 0.8161 0.025 Uiso 1 1 calc R
C19 C 0.4788(6) -0.2661(5) 0.7832(4) 0.0266(15) Uani 1 1 d .
H19A H 0.5341 -0.2817 0.8394 0.040 Uiso 1 1 calc R
H19B H 0.5123 -0.2697 0.7338 0.040 Uiso 1 1 calc R
H19C H 0.3880 -0.3284 0.7628 0.040 Uiso 1 1 calc R
C20 C 0.4570(6) -0.1244(6) 0.8927(4) 0.0257(14) Uani 1 1 d .
H20A H 0.3707 -0.1874 0.8852 0.039 Uiso 1 1 calc R
H20B H 0.4584 -0.0430 0.9050 0.039 Uiso 1 1 calc R
H20C H 0.5258 -0.1321 0.9449 0.039 Uiso 1 1 calc R
C21 C 0.1799(5) 0.1168(5) 0.8853(4) 0.0167(13) Uani 1 1 d .
C22 C 0.1729(5) 0.1567(5) 0.9683(4) 0.0186(13) Uani 1 1 d .
H22 H 0.1654 0.2319 0.9771 0.022 Uiso 1 1 calc R
C23 C 0.1766(5) 0.0911(5) 1.0382(4) 0.0187(13) Uani 1 1 d .
C24 C 0.1894(5) -0.0172(5) 1.0234(4) 0.0211(13) Uani 1 1 d .
H24 H 0.1914 -0.0649 1.0701 0.025 Uiso 1 1 calc R
C25 C 0.1993(5) -0.0575(5) 0.9433(4) 0.0208(13) Uani 1 1 d .
H25 H 0.2094 -0.1317 0.9362 0.025 Uiso 1 1 calc R
C26 C 0.1949(5) 0.0078(5) 0.8716(4) 0.0206(13) Uani 1 1 d .
C27 C 0.1629(6) 0.1329(5) 1.1249(4) 0.0270(15) Uani 1 1 d .
H27A H 0.0731 0.0854 1.1212 0.040 Uiso 1 1 calc R
H27B H 0.1810 0.2201 1.1316 0.040 Uiso 1 1 calc R
H27C H 0.2258 0.1209 1.1787 0.040 Uiso 1 1 calc R
C28 C 0.2061(6) -0.2036(5) 0.7023(4) 0.0190(13) Uani 1 1 d .
C29 C 0.1387(5) -0.3247(5) 0.6550(4) 0.0178(13) Uani 1 1 d .
H29 H 0.1779 -0.3573 0.6221 0.021 Uiso 1 1 calc R
C30 C 0.0155(6) -0.4002(5) 0.6539(4) 0.0184(13) Uani 1 1 d .
C31 C -0.0358(5) -0.3504(5) 0.7048(4) 0.0178(13) Uani 1 1 d .
H31 H -0.1188 -0.4003 0.7066 0.021 Uiso 1 1 calc R
C32 C 0.0288(5) -0.2314(5) 0.7529(4) 0.0199(13) Uani 1 1 d .
H32 H -0.0094 -0.2016 0.7884 0.024 Uiso 1 1 calc R
C33 C 0.1506(5) -0.1522(5) 0.7511(4) 0.0172(13) Uani 1 1 d .
C34 C -0.0623(6) -0.5272(5) 0.5962(4) 0.0247(14) Uani 1 1 d .
H34A H -0.0989 -0.5830 0.6333 0.037 Uiso 1 1 calc R
H34B H -0.0049 -0.5537 0.5758 0.037 Uiso 1 1 calc R
H34C H -0.1344 -0.5282 0.5417 0.037 Uiso 1 1 calc R

loop_
_atom_site_aniso_label
_atom_site_aniso_U_11
_atom_site_aniso_U_22
_atom_site_aniso_U_33
_atom_site_aniso_U_23
_atom_site_aniso_U_13
_atom_site_aniso_U_12
Lu1 0.02303(16) 0.01795(15) 0.01894(14) 0.00497(10) 0.01255(11) 0.00733(11)
N1 0.023(3) 0.013(3) 0.016(2) -0.003(2) 0.007(2) 0.007(2)
P1 0.0253(9) 0.0181(9) 0.0204(8) 0.0066(7) 0.0118(7) 0.0092(7)
P2 0.0204(9) 0.0187(8) 0.0178(8) 0.0035(7) 0.0111(7) 0.0068(7)
Si1 0.0384(11) 0.0261(10) 0.0236(10) 0.0086(8) 0.0179(9) 0.0149(9)
Si2 0.0280(10) 0.0196(9) 0.0290(10) 0.0035(8) 0.0143(8) 0.0060(8)
C1 0.029(4) 0.024(4) 0.026(3) 0.006(3) 0.013(3) 0.015(3)
C2 0.052(5) 0.041(4) 0.029(4) 0.016(3) 0.024(3) 0.029(4)
C3 0.046(5) 0.035(4) 0.037(4) 0.009(3) 0.017(4) 0.019(4)
C4 0.048(5) 0.035(4) 0.037(4) 0.016(3) 0.022(4) 0.021(4)
C5 0.031(4) 0.023(3) 0.025(3) 0.007(3) 0.014(3) 0.010(3)
C6 0.044(4) 0.027(4) 0.050(5) 0.007(3) 0.029(4) 0.014(3)
C7 0.037(4) 0.031(4) 0.037(4) 0.004(3) 0.011(3) 0.005(3)
C8 0.033(4) 0.030(4) 0.040(4) 0.007(3) 0.020(3) 0.013(3)
C9 0.028(4) 0.024(4) 0.027(4) 0.010(3) 0.015(3) 0.012(3)
C10 0.035(4) 0.021(4) 0.035(4) 0.003(3) 0.017(3) 0.008(3)
C11 0.038(4) 0.022(4) 0.036(4) 0.013(3) 0.018(3) 0.010(3)
C12 0.024(4) 0.033(4) 0.027(3) 0.015(3) 0.015(3) 0.012(3)
C13 0.033(4) 0.035(4) 0.029(4) 0.001(3) 0.006(3) 0.014(3)
C14 0.027(4) 0.044(4) 0.033(4) 0.011(3) 0.012(3) 0.022(3)
C15 0.023(3) 0.022(3) 0.029(3) 0.007(3) 0.017(3) 0.012(3)
C16 0.029(4) 0.026(4) 0.027(4) 0.006(3) 0.018(3) 0.009(3)
C17 0.035(4) 0.024(4) 0.025(3) 0.005(3) 0.023(3) 0.009(3)
C18 0.022(3) 0.019(3) 0.022(3) 0.002(3) 0.010(3) 0.007(3)
C19 0.025(4) 0.025(4) 0.031(4) 0.007(3) 0.011(3) 0.011(3)
C20 0.025(4) 0.034(4) 0.022(3) 0.009(3) 0.008(3) 0.017(3)
C21 0.019(3) 0.018(3) 0.017(3) 0.002(2) 0.011(3) 0.007(3)
C22 0.014(3) 0.020(3) 0.022(3) 0.004(3) 0.007(3) 0.007(3)
C23 0.018(3) 0.023(3) 0.013(3) 0.003(3) 0.006(3) 0.007(3)
C24 0.019(3) 0.024(3) 0.021(3) 0.008(3) 0.009(3) 0.007(3)
C25 0.023(3) 0.016(3) 0.024(3) 0.007(3) 0.010(3) 0.007(3)
C26 0.019(3) 0.017(3) 0.020(3) 0.003(3) 0.006(3) 0.003(3)
C27 0.031(4) 0.025(4) 0.025(3) 0.005(3) 0.013(3) 0.010(3)
C28 0.024(3) 0.021(3) 0.015(3) 0.006(3) 0.008(3) 0.011(3)
C29 0.022(3) 0.018(3) 0.015(3) 0.004(2) 0.011(3) 0.007(3)
C30 0.027(3) 0.014(3) 0.017(3) 0.008(2) 0.010(3) 0.009(3)
C31 0.016(3) 0.022(3) 0.012(3) 0.003(3) 0.006(3) 0.005(3)
C32 0.023(3) 0.022(3) 0.021(3) 0.004(3) 0.016(3) 0.009(3)
C33 0.023(3) 0.019(3) 0.019(3) 0.011(3) 0.015(3) 0.012(3)
C34 0.026(4) 0.022(3) 0.025(3) 0.002(3) 0.012(3) 0.008(3)

loop_
_atom_type_symbol
_atom_type_description
_atom_type_scat_dispersion_real
_atom_type_scat_dispersion_imag
_atom_type_scat_source
C C 0.0033 0.0016 'International Tables Vol C Tables 4.2.6.8 and 6.1.1.4'
H H 0.0000 0.0000 'International Tables Vol C Tables 4.2.6.8 and 6.1.1.4'
N N 0.0061 0.0033 'International Tables Vol C Tables 4.2.6.8 and 6.1.1.4'
Si Si 0.0817 0.0704 'International Tables Vol C Tables 4.2.6.8 and 6.1.1.4'
P P 0.1023 0.0942 'International Tables Vol C Tables 4.2.6.8 and 6.1.1.4'
Lu Lu -0.4720 5.8584 'International Tables Vol C Tables 4.2.6.8 and 6.1.1.4'

loop_
_geom_angle_atom_site_label_1
_geom_angle_atom_site_label_2
_geom_angle_atom_site_label_3
_geom_angle
N1 Lu1 C5 112.82(18)
N1 Lu1 C1 128.69(19)
C5 Lu1 C1 118.0(2)
N1 Lu1 P1 70.37(12)
C5 Lu1 P1 103.06(15)
C1 Lu1 P1 103.93(14)
N1 Lu1 P2 69.31(11)
C5 Lu1 P2 101.75(15)
C1 Lu1 P2 93.13(14)
P1 Lu1 P2 138.32(4)
C33 N1 C26 117.3(4)
C33 N1 Lu1 126.4(3)
C26 N1 Lu1 116.2(3)
C21 P1 C9 104.9(3)
C21 P1 C12 105.1(3)
C9 P1 C12 104.2(3)
C21 P1 Lu1 90.10(17)
C9 P1 Lu1 127.3(2)
C12 P1 Lu1 120.4(2)
C28 P2 C15 106.4(3)
C28 P2 C18 103.9(3)
C15 P2 C18 104.4(3)
C28 P2 Lu1 96.59(18)
C15 P2 Lu1 125.9(2)
C18 P2 Lu1 116.63(18)
C1 Si1 C3 111.9(3)
C1 Si1 C4 115.2(3)
C3 Si1 C4 105.2(3)
C1 Si1 C2 108.4(3)
C3 Si1 C2 107.9(3)
C4 Si1 C2 108.0(3)
C5 Si2 C6 112.5(3)
C5 Si2 C7 113.3(3)
C6 Si2 C7 106.0(3)
C5 Si2 C8 110.4(3)
C6 Si2 C8 107.0(3)
C7 Si2 C8 107.3(3)
Si1 C1 Lu1 126.2(3)
Si2 C5 Lu1 127.6(3)
C10 C9 C11 111.5(5)
C10 C9 P1 109.7(4)
C11 C9 P1 112.1(4)
C13 C12 C14 112.1(5)
C13 C12 P1 111.0(4)
C14 C12 P1 113.4(4)
C16 C15 C17 110.6(5)
C16 C15 P2 111.6(4)
C17 C15 P2 108.6(4)
C19 C18 C20 110.3(5)
C19 C18 P2 114.7(4)
C20 C18 P2 110.3(4)
C22 C21 C26 119.9(5)
C22 C21 P1 122.5(4)
C26 C21 P1 117.5(4)
C23 C22 C21 122.5(5)
C22 C23 C24 117.1(5)
C22 C23 C27 121.4(5)
C24 C23 C27 121.5(5)
C25 C24 C23 121.8(5)
C24 C25 C26 121.6(5)
C25 C26 N1 122.5(5)
C25 C26 C21 117.1(5)
N1 C26 C21 120.3(5)
C29 C28 C33 120.4(5)
C29 C28 P2 123.5(4)
C33 C28 P2 116.1(4)
C28 C29 C30 122.2(5)
C31 C30 C29 116.9(5)
C31 C30 C34 120.7(5)
C29 C30 C34 122.3(5)
C32 C31 C30 122.2(5)
C31 C32 C33 121.4(5)
N1 C33 C28 120.3(5)
N1 C33 C32 123.0(5)
C28 C33 C32 116.6(5)

loop_
_geom_bond_atom_site_label_1
_geom_bond_atom_site_label_2
_geom_bond_distance
Lu1 N1 2.244(5)
Lu1 C5 2.307(6)
Lu1 C1 2.322(6)
Lu1 P1 2.8534(15)
Lu1 P2 2.8547(15)
N1 C33 1.395(7)
N1 C26 1.400(7)
P1 C21 1.823(6)
P1 C9 1.839(6)
P1 C12 1.846(6)
P2 C28 1.809(6)
P2 C15 1.842(6)
P2 C18 1.856(6)
Si1 C1 1.817(6)
Si1 C3 1.863(7)
Si1 C4 1.865(6)
Si1 C2 1.873(7)
Si2 C5 1.835(6)
Si2 C6 1.862(6)
Si2 C7 1.864(7)
Si2 C8 1.867(6)
C9 C10 1.508(8)
C9 C11 1.515(8)
C12 C13 1.509(8)
C12 C14 1.514(8)
C15 C16 1.516(8)
C15 C17 1.528(8)
C18 C19 1.510(8)
C18 C20 1.522(7)
C21 C22 1.394(7)
C21 C26 1.402(8)
C22 C23 1.378(7)
C23 C24 1.383(8)
C23 C27 1.493(7)
C24 C25 1.372(7)
C25 C26 1.397(7)
C28 C29 1.386(8)
C28 C33 1.407(7)
C29 C30 1.392(8)
C30 C31 1.378(7)
C30 C34 1.494(7)
C31 C32 1.370(7)
C32 C33 1.409(7)
